data_7200253
loop_
_publ_author_name
'Stoll, Ion'
'Brodbeck, Ralf'
'Neumann, Beate'
'Stammler, Hans-Georg'
'Mattay, Jochen'

_publ_section_title
;
 Controlling the self assembly of arene functionalised
 2-aminopyrimidines by arene-perfluoroarene interaction and by
 silver(I) complex formation
;
_journal_issue 2
_journal_name_full CrystEngComm
_journal_page_first 306
_journal_paper_doi 10.1039/b811297e
_journal_volume 11
_journal_year 2009
_chemical_formula_moiety '2(C14 H11 N3) Ag, B F4 '
_chemical_formula_sum 'C28 H22 Ag B F4 N6'
_chemical_formula_weight 637.20
_chemical_name_systematic ?
_space_group_IT_number 14
_symmetry_cell_setting monoclinic
_symmetry_space_group_name_Hall '-P 2ybc'
_symmetry_space_group_name_H-M 'P 1 21/c 1'
_atom_sites_solution_hydrogens geom
_atom_sites_solution_primary direct
_atom_sites_solution_secondary difmap
_audit_creation_method SHELXL-97
_cell_angle_alpha 90.00
_cell_angle_beta 98.099(4)
_cell_angle_gamma 90.00
_cell_formula_units_Z 4
_cell_length_a 21.7294(13)
_cell_length_b 9.7649(6)
_cell_length_c 12.1235(7)
_cell_measurement_reflns_used 21533
_cell_measurement_temperature 200(2)
_cell_measurement_theta_max 25.028
_cell_measurement_theta_min 2.910
_cell_volume 2546.8(3)
_computing_cell_refinement 'HKL Scalepack (Otwinowski & Minor 1997)'
_computing_data_collection 'Collect, Bruker AXS, 2004'
_computing_data_reduction 'Denzo and Scalepack (Otwinowski & Minor, 1997)'
_computing_molecular_graphics 'SHELXTL-PLUS (1990)'
_computing_publication_material 'SHELXL-97 (Sheldrick, 1997)'
_computing_structure_refinement 'SHELXL-97 (Sheldrick, 1997)'
_computing_structure_solution 'SHELXS-97 (Sheldrick, 1990)'
_diffrn_ambient_temperature 200(2)
_diffrn_measured_fraction_theta_full 0.997
_diffrn_measured_fraction_theta_max 0.997
_diffrn_measurement_device_type KappaCCD
_diffrn_measurement_method CCD
_diffrn_radiation_monochromator graphite
_diffrn_radiation_source 'fine-focus sealed tube'
_diffrn_radiation_type MoK\a
_diffrn_radiation_wavelength 0.71073
_diffrn_reflns_av_R_equivalents 0.137
_diffrn_reflns_av_sigmaI/netI 0.0987
_diffrn_reflns_limit_h_max 25
_diffrn_reflns_limit_h_min -25
_diffrn_reflns_limit_k_max 11
_diffrn_reflns_limit_k_min -11
_diffrn_reflns_limit_l_max 14
_diffrn_reflns_limit_l_min -14
_diffrn_reflns_number 23647
_diffrn_reflns_theta_full 25.00
_diffrn_reflns_theta_max 25.00
_diffrn_reflns_theta_min 2.93
_exptl_absorpt_coefficient_mu 0.852
_exptl_absorpt_correction_T_max 0.9832
_exptl_absorpt_correction_T_min 0.9046
_exptl_absorpt_correction_type multi-scan
_exptl_absorpt_process_details 'Denzo and Scalepack (Otwinowski & Minor, 1997)'
_exptl_crystal_colour Colourless
_exptl_crystal_density_diffrn 1.662
_exptl_crystal_density_method 'not measured'
_exptl_crystal_description fragment
_exptl_crystal_F_000 1280
_exptl_crystal_size_max 0.12
_exptl_crystal_size_mid 0.11
_exptl_crystal_size_min 0.02
_refine_diff_density_max 1.407
_refine_diff_density_min -1.392
_refine_diff_density_rms 0.148
_refine_ls_extinction_method none
_refine_ls_goodness_of_fit_ref 1.078
_refine_ls_hydrogen_treatment constr
_refine_ls_matrix_type full
_refine_ls_number_parameters 221
_refine_ls_number_reflns 4484
_refine_ls_number_restraints 0
_refine_ls_restrained_S_all 1.078
_refine_ls_R_factor_all 0.1629
_refine_ls_R_factor_gt 0.0909
_refine_ls_shift/su_max 0.000
_refine_ls_shift/su_mean 0.000
_refine_ls_structure_factor_coef Fsqd
_refine_ls_weighting_details 'calc w=1/[\s^2^(Fo^2^)+(0.0693P)^2^+34.1016P] where P=(Fo^2^+2Fc^2^)/3'
_refine_ls_weighting_scheme calc
_refine_ls_wR_factor_gt 0.2069
_refine_ls_wR_factor_ref 0.2454
_reflns_number_gt 2424
_reflns_number_total 4484
_reflns_threshold_expression >2sigma(I)
_cod_data_source_file b811297e.txt
_cod_data_source_block compound6+AgBF4
_cod_depositor_comments
;
The following automatic conversions were performed:
'_symmetry_cell_setting' value 'Monoclinic' changed to 'monoclinic'
according to '/home/saulius/struct/CIF-dictionaries/cif_core.dic'
dictionary named 'cif_core.dic' version 2.4.1 from 2010-06-29.

Automatic conversion script
Id: cif_fix_enum 1527 2010-12-29 10:47:43Z saulius 
;
_cod_original_sg_symbol_H-M 'P 21/c'
_cod_database_code 7200253

loop_
_symmetry_equiv_pos_as_xyz
'x, y, z'
'-x, y+1/2, -z+1/2'
'-x, -y, -z'
'x, -y-1/2, z-1/2'

loop_
_atom_site_label
_atom_site_type_symbol
_atom_site_fract_x
_atom_site_fract_y
_atom_site_fract_z
_atom_site_U_iso_or_equiv
_atom_site_adp_type
_atom_site_occupancy
_atom_site_symmetry_multiplicity
_atom_site_calc_flag
_atom_site_refinement_flags
_atom_site_disorder_assembly
_atom_site_disorder_group
Ag1 Ag 0.49845(4) 0.24732(10) 0.85320(8) 0.0416(3) Uani 1 1 d . . .
N1 N 0.5583(4) 0.4164(10) 0.8847(8) 0.042(2) Uani 1 1 d . . .
N2 N 0.4779(5) 0.5704(11) 0.8692(8) 0.049(3) Uani 1 1 d . . .
H2A H 0.4629 0.6533 0.8758 0.059 Uiso 1 1 calc R . .
H2B H 0.4528 0.5029 0.8448 0.059 Uiso 1 1 calc R . .
N3 N 0.5760(5) 0.6509(10) 0.9326(8) 0.045(2) Uani 1 1 d . . .
N4 N 0.4357(5) 0.0792(10) 0.8525(8) 0.045(2) Uani 1 1 d . . .
N5 N 0.5159(5) -0.0762(10) 0.8804(8) 0.049(3) Uani 1 1 d . . .
H5A H 0.5303 -0.1599 0.8928 0.059 Uiso 1 1 calc R . .
H5B H 0.5415 -0.0089 0.8707 0.059 Uiso 1 1 calc R . .
N6 N 0.4168(5) -0.1532(11) 0.8909(9) 0.050(3) Uani 1 1 d . . .
C1 C 0.5371(6) 0.5479(13) 0.8952(10) 0.041(3) Uiso 1 1 d . . .
C2 C 0.6376(6) 0.6247(14) 0.9549(10) 0.049(3) Uiso 1 1 d . . .
H2 H 0.6652 0.6978 0.9785 0.059 Uiso 1 1 calc R . .
C3 C 0.6619(6) 0.4946(14) 0.9445(11) 0.050(3) Uiso 1 1 d . . .
C4 C 0.6224(6) 0.3943(15) 0.9063(11) 0.055(4) Uiso 1 1 d . . .
H4 H 0.6384 0.3061 0.8936 0.066 Uiso 1 1 calc R . .
C5 C 0.7300(6) 0.4670(13) 0.9641(10) 0.042(3) Uiso 1 1 d . . .
C6 C 0.7717(7) 0.5431(15) 1.0425(12) 0.061(4) Uiso 1 1 d . . .
H6 H 0.7555 0.6120 1.0857 0.073 Uiso 1 1 calc R . .
C7 C 0.8330(7) 0.5198(16) 1.0568(12) 0.063(4) Uiso 1 1 d . . .
H7 H 0.8593 0.5718 1.1105 0.076 Uiso 1 1 calc R . .
C8 C 0.8595(7) 0.4198(15) 0.9939(12) 0.058(4) Uiso 1 1 d . . .
C9 C 0.9244(8) 0.3973(18) 1.0048(14) 0.078(5) Uiso 1 1 d . . .
H9 H 0.9523 0.4529 1.0528 0.093 Uiso 1 1 calc R . .
C10 C 0.9465(8) 0.2920(17) 0.9437(13) 0.077(5) Uiso 1 1 d . . .
H10 H 0.9898 0.2728 0.9547 0.093 Uiso 1 1 calc R . .
C11 C 0.9094(7) 0.2170(16) 0.8706(12) 0.068(4) Uiso 1 1 d . . .
H11 H 0.9267 0.1502 0.8270 0.082 Uiso 1 1 calc R . .
C12 C 0.8460(6) 0.2362(15) 0.8580(10) 0.053(3) Uiso 1 1 d . . .
H12 H 0.8198 0.1802 0.8075 0.063 Uiso 1 1 calc R . .
C13 C 0.8195(6) 0.3381(15) 0.9192(11) 0.054(3) Uiso 1 1 d . . .
C14 C 0.7559(6) 0.3629(14) 0.9058(11) 0.050(3) Uiso 1 1 d . . .
H14 H 0.7291 0.3075 0.8555 0.060 Uiso 1 1 calc R . .
C15 C 0.4570(6) -0.0523(13) 0.8764(10) 0.040(3) Uiso 1 1 d . . .
C16 C 0.3557(6) -0.1277(15) 0.8812(10) 0.052(3) Uiso 1 1 d . . .
H16 H 0.3283 -0.2005 0.8929 0.062 Uiso 1 1 calc R . .
C17 C 0.3309(6) 0.0003(13) 0.8547(10) 0.043(3) Uiso 1 1 d . . .
C18 C 0.3757(6) 0.0989(14) 0.8391(10) 0.044(3) Uiso 1 1 d . . .
H18 H 0.3611 0.1878 0.8169 0.053 Uiso 1 1 calc R . .
C19 C 0.2630(6) 0.0330(14) 0.8399(11) 0.050(3) Uiso 1 1 d . . .
C20 C 0.2229(7) -0.0445(16) 0.8975(12) 0.061(4) Uiso 1 1 d . . .
H20 H 0.2391 -0.1154 0.9469 0.073 Uiso 1 1 calc R . .
C21 C 0.1609(7) -0.0169(16) 0.8819(12) 0.065(4) Uiso 1 1 d . . .
H21 H 0.1343 -0.0678 0.9223 0.078 Uiso 1 1 calc R . .
C22 C 0.1354(7) 0.0845(16) 0.8077(12) 0.064(4) Uiso 1 1 d . . .
C23 C 0.0704(8) 0.1195(18) 0.7892(14) 0.077(5) Uiso 1 1 d . . .
H23 H 0.0419 0.0696 0.8263 0.092 Uiso 1 1 calc R . .
C24 C 0.0488(8) 0.2270(18) 0.7166(13) 0.078(5) Uiso 1 1 d . . .
H24 H 0.0060 0.2512 0.7060 0.094 Uiso 1 1 calc R . .
C25 C 0.0893(8) 0.2951(18) 0.6624(14) 0.075(5) Uiso 1 1 d . . .
H25 H 0.0741 0.3651 0.6113 0.090 Uiso 1 1 calc R . .
C26 C 0.1515(6) 0.2670(15) 0.6784(11) 0.058(3) Uiso 1 1 d . . .
H26 H 0.1782 0.3176 0.6380 0.069 Uiso 1 1 calc R . .
C27 C 0.1766(6) 0.1659(15) 0.7525(11) 0.055(3) Uiso 1 1 d . . .
C28 C 0.2401(6) 0.1326(13) 0.7694(10) 0.047(3) Uiso 1 1 d . . .
H28 H 0.2677 0.1819 0.7297 0.056 Uiso 1 1 calc R . .
B1 B 0.3347(7) 0.4958(17) 0.7034(15) 0.055(4) Uani 1 1 d . . .
F1 F 0.3728(4) 0.4119(9) 0.7774(9) 0.087(3) Uani 1 1 d . . .
F2 F 0.2994(6) 0.4129(12) 0.6314(10) 0.121(4) Uani 1 1 d . . .
F3 F 0.3007(6) 0.5794(12) 0.7548(11) 0.125(4) Uani 1 1 d . . .
F4 F 0.3725(4) 0.5769(9) 0.6435(8) 0.082(3) Uani 1 1 d . . .

loop_
_atom_site_aniso_label
_atom_site_aniso_U_11
_atom_site_aniso_U_22
_atom_site_aniso_U_33
_atom_site_aniso_U_23
_atom_site_aniso_U_13
_atom_site_aniso_U_12
Ag1 0.0418(5) 0.0274(4) 0.0557(5) -0.0008(5) 0.0067(3) -0.0013(5)
N1 0.038(6) 0.041(6) 0.046(6) 0.003(5) 0.006(4) -0.005(5)
N2 0.059(7) 0.033(6) 0.054(7) -0.006(5) 0.004(5) 0.009(5)
N3 0.044(6) 0.037(6) 0.055(7) 0.000(5) 0.010(5) -0.004(5)
N4 0.056(7) 0.029(5) 0.050(6) -0.003(5) 0.010(5) 0.003(5)
N5 0.084(9) 0.022(5) 0.043(7) 0.008(4) 0.015(6) 0.018(6)
N6 0.058(7) 0.034(6) 0.060(7) 0.003(5) 0.018(5) 0.002(5)
B1 0.040(9) 0.045(9) 0.079(12) 0.013(9) -0.001(8) -0.001(8)
F1 0.058(5) 0.060(6) 0.138(9) 0.035(6) -0.002(5) -0.015(5)
F2 0.137(10) 0.092(8) 0.118(9) 0.016(7) -0.034(7) -0.044(8)
F3 0.146(11) 0.089(8) 0.159(11) 0.022(8) 0.088(9) 0.028(8)
F4 0.044(5) 0.064(6) 0.140(8) 0.042(6) 0.026(5) 0.009(4)

loop_
_atom_type_symbol
_atom_type_description
_atom_type_scat_dispersion_real
_atom_type_scat_dispersion_imag
_atom_type_scat_source
C C 0.0033 0.0016 'International Tables Vol C Tables 4.2.6.8 and 6.1.1.4'
H H 0.0000 0.0000 'International Tables Vol C Tables 4.2.6.8 and 6.1.1.4'
N N 0.0061 0.0033 'International Tables Vol C Tables 4.2.6.8 and 6.1.1.4'
Ag Ag -0.8971 1.1015 'International Tables Vol C Tables 4.2.6.8 and 6.1.1.4'
B B 0.0013 0.0007 'International Tables Vol C Tables 4.2.6.8 and 6.1.1.4'
F F 0.0171 0.0103 'International Tables Vol C Tables 4.2.6.8 and 6.1.1.4'

loop_
_geom_angle_atom_site_label_1
_geom_angle_atom_site_label_2
_geom_angle_atom_site_label_3
_geom_angle
_geom_angle_site_symmetry_1
_geom_angle_site_symmetry_3
_geom_angle_publ_flag
N1 Ag1 N4 169.6(4) . . ?
C1 N1 C4 117.7(11) . . ?
C1 N1 Ag1 122.8(8) . . ?
C4 N1 Ag1 119.2(9) . . ?
C1 N2 H2A 120.0 . . ?
C1 N2 H2B 120.0 . . ?
H2A N2 H2B 120.0 . . ?
C1 N3 C2 118.8(11) . . ?
C18 N4 C15 117.6(11) . . ?
C18 N4 Ag1 120.9(8) . . ?
C15 N4 Ag1 121.3(8) . . ?
C15 N5 H5A 120.0 . . ?
C15 N5 H5B 120.0 . . ?
H5A N5 H5B 120.0 . . ?
C16 N6 C15 120.4(11) . . ?
N2 C1 N3 120.5(12) . . ?
N2 C1 N1 118.0(11) . . ?
N3 C1 N1 121.6(11) . . ?
N3 C2 C3 122.3(12) . . ?
N3 C2 H2 118.9 . . ?
C3 C2 H2 118.9 . . ?
C4 C3 C2 117.8(13) . . ?
C4 C3 C5 119.7(12) . . ?
C2 C3 C5 122.2(12) . . ?
C3 C4 N1 121.7(13) . . ?
C3 C4 H4 119.2 . . ?
N1 C4 H4 119.2 . . ?
C14 C5 C6 116.9(12) . . ?
C14 C5 C3 120.8(12) . . ?
C6 C5 C3 122.4(12) . . ?
C7 C6 C5 121.7(14) . . ?
C7 C6 H6 119.2 . . ?
C5 C6 H6 119.2 . . ?
C6 C7 C8 121.5(15) . . ?
C6 C7 H7 119.3 . . ?
C8 C7 H7 119.3 . . ?
C7 C8 C13 118.5(13) . . ?
C7 C8 C9 122.3(14) . . ?
C13 C8 C9 119.1(14) . . ?
C10 C9 C8 118.7(16) . . ?
C10 C9 H9 120.7 . . ?
C8 C9 H9 120.7 . . ?
C11 C10 C9 122.6(17) . . ?
C11 C10 H10 118.7 . . ?
C9 C10 H10 118.7 . . ?
C10 C11 C12 120.1(16) . . ?
C10 C11 H11 119.9 . . ?
C12 C11 H11 119.9 . . ?
C11 C12 C13 120.9(14) . . ?
C11 C12 H12 119.5 . . ?
C13 C12 H12 119.5 . . ?
C14 C13 C8 119.2(13) . . ?
C14 C13 C12 122.3(13) . . ?
C8 C13 C12 118.5(13) . . ?
C13 C14 C5 122.1(13) . . ?
C13 C14 H14 119.0 . . ?
C5 C14 H14 119.0 . . ?
N5 C15 N6 121.3(12) . . ?
N5 C15 N4 118.4(11) . . ?
N6 C15 N4 120.3(11) . . ?
N6 C16 C17 122.5(13) . . ?
N6 C16 H16 118.7 . . ?
C17 C16 H16 118.7 . . ?
C16 C17 C18 113.5(11) . . ?
C16 C17 C19 124.5(12) . . ?
C18 C17 C19 122.0(12) . . ?
N4 C18 C17 125.6(12) . . ?
N4 C18 H18 117.2 . . ?
C17 C18 H18 117.2 . . ?
C28 C19 C20 120.2(13) . . ?
C28 C19 C17 120.1(12) . . ?
C20 C19 C17 119.6(12) . . ?
C21 C20 C19 119.6(14) . . ?
C21 C20 H20 120.2 . . ?
C19 C20 H20 120.2 . . ?
C20 C21 C22 121.7(15) . . ?
C20 C21 H21 119.2 . . ?
C22 C21 H21 119.2 . . ?
C21 C22 C27 118.4(14) . . ?
C21 C22 C23 124.1(15) . . ?
C27 C22 C23 117.4(14) . . ?
C24 C23 C22 120.6(16) . . ?
C24 C23 H23 119.7 . . ?
C22 C23 H23 119.7 . . ?
C25 C24 C23 119.3(17) . . ?
C25 C24 H24 120.3 . . ?
C23 C24 H24 120.3 . . ?
C24 C25 C26 122.2(17) . . ?
C24 C25 H25 118.9 . . ?
C26 C25 H25 118.9 . . ?
C25 C26 C27 121.6(14) . . ?
C25 C26 H26 119.2 . . ?
C27 C26 H26 119.2 . . ?
C26 C27 C28 123.1(13) . . ?
C26 C27 C22 118.7(13) . . ?
C28 C27 C22 118.0(13) . . ?
C19 C28 C27 121.9(13) . . ?
C19 C28 H28 119.0 . . ?
C27 C28 H28 119.0 . . ?
F3 B1 F2 111.9(14) . . ?
F3 B1 F1 112.4(15) . . ?
F2 B1 F1 107.2(13) . . ?
F3 B1 F4 107.5(13) . . ?
F2 B1 F4 108.8(15) . . ?
F1 B1 F4 108.9(11) . . ?

loop_
_geom_bond_atom_site_label_1
_geom_bond_atom_site_label_2
_geom_bond_distance
_geom_bond_site_symmetry_2
_geom_bond_publ_flag
Ag1 N1 2.103(10) . ?
Ag1 N4 2.133(10) . ?
N1 C1 1.377(15) . ?
N1 C4 1.396(16) . ?
N2 C1 1.298(15) . ?
N2 H2A 0.8800 . ?
N2 H2B 0.8800 . ?
N3 C1 1.351(15) . ?
N3 C2 1.352(16) . ?
N4 C18 1.305(15) . ?
N4 C15 1.381(15) . ?
N5 C15 1.294(15) . ?
N5 H5A 0.8800 . ?
N5 H5B 0.8800 . ?
N6 C16 1.341(16) . ?
N6 C15 1.344(16) . ?
C2 C3 1.388(18) . ?
C2 H2 0.9500 . ?
C3 C4 1.341(18) . ?
C3 C5 1.490(17) . ?
C4 H4 0.9500 . ?
C5 C14 1.401(17) . ?
C5 C6 1.425(18) . ?
C6 C7 1.339(19) . ?
C6 H6 0.9500 . ?
C7 C8 1.41(2) . ?
C7 H7 0.9500 . ?
C8 C13 1.410(19) . ?
C8 C9 1.41(2) . ?
C9 C10 1.39(2) . ?
C9 H9 0.9500 . ?
C10 C11 1.33(2) . ?
C10 H10 0.9500 . ?
C11 C12 1.376(19) . ?
C11 H11 0.9500 . ?
C12 C13 1.411(18) . ?
C12 H12 0.9500 . ?
C13 C14 1.391(18) . ?
C14 H14 0.9500 . ?
C16 C17 1.380(18) . ?
C16 H16 0.9500 . ?
C17 C18 1.401(17) . ?
C17 C19 1.495(17) . ?
C18 H18 0.9500 . ?
C19 C28 1.344(17) . ?
C19 C20 1.411(18) . ?
C20 C21 1.361(19) . ?
C20 H20 0.9500 . ?
C21 C22 1.40(2) . ?
C21 H21 0.9500 . ?
C22 C27 1.433(19) . ?
C22 C23 1.44(2) . ?
C23 C24 1.41(2) . ?
C23 H23 0.9500 . ?
C24 C25 1.35(2) . ?
C24 H24 0.9500 . ?
C25 C26 1.37(2) . ?
C25 H25 0.9500 . ?
C26 C27 1.394(19) . ?
C26 H26 0.9500 . ?
C27 C28 1.404(18) . ?
C28 H28 0.9500 . ?
B1 F3 1.32(2) . ?
B1 F2 1.348(19) . ?
B1 F1 1.398(17) . ?
B1 F4 1.412(18) . ?
